data_4121980
loop_
_publ_author_name
'Kumarasamy, Elango'
'Raghunathan, Ramya'
'Jockusch, Steffen'
'Ugrinov, Angel'
'Sivaguru, J.'

_publ_section_title
;
 Tailoring atropisomeric maleimides for stereospecific [2 + 2]
 photocycloaddition-photochemical and photophysical investigations leading
 to visible-light photocatalysis.
;
_journal_issue 24
_journal_name_full 'Journal of the American Chemical Society'
_journal_page_first 8729
_journal_page_last 8737
_journal_paper_doi 10.1021/ja5034638
_journal_volume 136
_journal_year 2014
_chemical_formula_moiety 'C15 H15 N O3, 0.5(O)'
_chemical_formula_sum 'C15 H17 N O3.5'
_chemical_formula_weight 267.29
_chemical_name_systematic
;
 ?
;
_space_group_crystal_system orthorhombic
_space_group_IT_number 18
_space_group_name_Hall 'P 2 2ab'
_space_group_name_H-M_alt 'P 21 21 2'
_symmetry_space_group_name_Hall 'P 2 2ab'
_symmetry_space_group_name_H-M 'P 21 21 2'
_atom_sites_solution_hydrogens difmap
_atom_sites_solution_primary direct
_audit_creation_date 2013-11-25
_audit_creation_method
;
Olex2 1.2
(compiled 2013.11.15 svn.r2839 for OlexSys, GUI svn.r4715)
;
_cell_angle_alpha 90
_cell_angle_beta 90
_cell_angle_gamma 90
_cell_formula_units_Z 4
_cell_length_a 10.9054(3)
_cell_length_b 17.4588(4)
_cell_length_c 6.6865(2)
_cell_measurement_reflns_used 5709
_cell_measurement_temperature 100
_cell_measurement_theta_max 66.58
_cell_measurement_theta_min 4.78
_cell_volume 1273.08(6)
_computing_data_reduction 'SAINT v7.68A (Bruker, 2009)'
_computing_molecular_graphics 'Olex2 (Dolomanov et al., 2009)'
_computing_publication_material 'Olex2 (Dolomanov et al., 2009)'
_computing_structure_refinement 'ShelXL (Sheldrick, 2008)'
_computing_structure_solution 'ShelXS (Sheldrick, 2008)'
_diffrn_ambient_temperature 100.01
_diffrn_measured_fraction_theta_full 0.966
_diffrn_measured_fraction_theta_max 0.992
_diffrn_measurement_device_type 'Bruker APEX-II CCD'
_diffrn_measurement_method '\f and \w scans'
_diffrn_radiation_monochromator graphite
_diffrn_radiation_type CuK\a
_diffrn_radiation_wavelength 1.54178
_diffrn_reflns_av_R_equivalents 0.0254
_diffrn_reflns_av_unetI/netI 0.0240
_diffrn_reflns_Laue_measured_fraction_full 0.966
_diffrn_reflns_Laue_measured_fraction_max 0.992
_diffrn_reflns_limit_h_max 12
_diffrn_reflns_limit_h_min -12
_diffrn_reflns_limit_k_max 19
_diffrn_reflns_limit_k_min -20
_diffrn_reflns_limit_l_max 6
_diffrn_reflns_limit_l_min -7
_diffrn_reflns_number 7147
_diffrn_reflns_point_group_measured_fraction_full 0.953
_diffrn_reflns_point_group_measured_fraction_max 0.979
_diffrn_reflns_theta_full 67.679
_diffrn_reflns_theta_max 66.553
_diffrn_reflns_theta_min 4.781
_diffrn_standards_number 0
_exptl_absorpt_coefficient_mu 0.816
_exptl_absorpt_correction_T_max 0.7528
_exptl_absorpt_correction_T_min 0.6656
_exptl_absorpt_correction_type multi-scan
_exptl_absorpt_process_details
;
SADABS-2008/1 (Bruker,2008) was used for absorption correction.
wR2(int) was 0.0561 before and 0.0423 after correction.
The Ratio of minimum to maximum transmission is 0.8842.
The \l/2 correction factor is 0.0015.
;
_exptl_crystal_colour 'clear colourless'
_exptl_crystal_colour_lustre clear
_exptl_crystal_colour_primary colourless
_exptl_crystal_density_diffrn 1.395
_exptl_crystal_description block
_exptl_crystal_F_000 568
_exptl_crystal_size_max 0.206
_exptl_crystal_size_mid 0.168
_exptl_crystal_size_min 0.114
_refine_diff_density_max 0.166
_refine_diff_density_min -0.425
_refine_diff_density_rms 0.049
_refine_ls_abs_structure_details
;
 Flack x determined using 850 quotients [(I+)-(I-)]/[(I+)+(I-)]
 (Parsons and Flack (2004), Acta Cryst. A60, s61).
;
_refine_ls_abs_structure_Flack -0.16(8)
_refine_ls_extinction_method none
_refine_ls_goodness_of_fit_ref 1.092
_refine_ls_hydrogen_treatment refxyz
_refine_ls_matrix_type full
_refine_ls_number_parameters 222
_refine_ls_number_reflns 2197
_refine_ls_number_restraints 0
_refine_ls_restrained_S_all 1.092
_refine_ls_R_factor_all 0.0342
_refine_ls_R_factor_gt 0.0327
_refine_ls_shift/su_max 0.000
_refine_ls_shift/su_mean 0.000
_refine_ls_structure_factor_coef Fsqd
_refine_ls_weighting_details 'w=1/[\s^2^(Fo^2^)+(0.0591P)^2^+0.2457P] where P=(Fo^2^+2Fc^2^)/3'
_refine_ls_weighting_scheme calc
_refine_ls_wR_factor_gt 0.0894
_refine_ls_wR_factor_ref 0.0908
_reflns_Friedel_coverage 0.675
_reflns_Friedel_fraction_full 0.935
_reflns_Friedel_fraction_max 0.961
_reflns_number_gt 2124
_reflns_number_total 2197
_reflns_threshold_expression 'I > 2\s(I)'
_cod_data_source_file ja5034638_si_002.cif
_cod_data_source_block 1R5S7S-3a
_cod_depositor_comments 'Adding full bibliography for 4121977--4121989.cif.'
_cod_original_formula_sum 'C15 H17 N O3.50'
_cod_database_code 4121980
_shelxl_version_number 2013-4
_shelx_space_group_comment
;
The symmetry employed for this shelxl refinement is uniquely defined
by the following loop, which should always be used as a source of
symmetry information in preference to the above space-group names.
They are only intended as comments.
;
_shelx_estimated_absorpt_t_max 0.913
_shelx_estimated_absorpt_t_min 0.850
_olex2_refinement_description
;
1. Fixed Uiso
 At 1.2 times of:
  All C(H) groups, All C(H,H) groups
 At 1.5 times of:
  All C(H,H,H) groups
;

loop_
_space_group_symop_operation_xyz
'x, y, z'
'x+1/2, -y+1/2, -z'
'-x+1/2, y+1/2, -z'
'-x, -y, z'

loop_
_atom_site_label
_atom_site_type_symbol
_atom_site_fract_x
_atom_site_fract_y
_atom_site_fract_z
_atom_site_U_iso_or_equiv
_atom_site_adp_type
_atom_site_occupancy
_atom_site_site_symmetry_order
_atom_site_calc_flag
_atom_site_refinement_flags_posn
_atom_site_refinement_flags_adp
_atom_site_refinement_flags_occupancy
O17 O -0.04127(16) 0.39131(11) 0.5678(3) 0.0272(4) Uani 1 1 d . . .
O1S O 0.0000 0.0000 0.0190(6) 0.0641(11) Uani 1 2 d S T P
O18 O 0.28739(15) 0.42699(9) 0.1557(3) 0.0225(4) Uani 1 1 d . . .
O9 O 0.23183(15) 0.26849(9) 0.3697(2) 0.0210(4) Uani 1 1 d . . .
N3 N 0.10926(17) 0.39935(10) 0.3265(3) 0.0177(4) Uani 1 1 d . . .
C12 C 0.0114(2) 0.20686(13) -0.0102(4) 0.0232(5) Uani 1 1 d . . .
H12 H -0.007(3) 0.1622(19) -0.086(5) 0.028 Uiso 1 1 d R . .
C13 C -0.0551(2) 0.27384(14) -0.0380(4) 0.0220(5) Uani 1 1 d . . .
H13 H -0.117(3) 0.2772(16) -0.137(5) 0.026 Uiso 1 1 d R . .
C14 C -0.0288(2) 0.33978(13) 0.0723(4) 0.0193(5) Uani 1 1 d . . .
C15 C 0.0693(2) 0.33643(13) 0.2043(3) 0.0181(5) Uani 1 1 d . . .
C2 C 0.2309(2) 0.42472(12) 0.3109(4) 0.0184(5) Uani 1 1 d . . .
C1 C 0.2776(2) 0.44671(14) 0.5176(4) 0.0228(5) Uani 1 1 d . . .
C19 C 0.3248(2) 0.52854(16) 0.5269(5) 0.0290(6) Uani 1 1 d . . .
H19A H 0.386(3) 0.538(2) 0.417(6) 0.044 Uiso 1 1 d R . .
H19B H 0.358(3) 0.5383(19) 0.656(6) 0.044 Uiso 1 1 d R . .
H19C H 0.263(3) 0.568(2) 0.501(5) 0.044 Uiso 1 1 d R . .
C4 C 0.0643(2) 0.40412(13) 0.5238(4) 0.0218(5) Uani 1 1 d . . .
C5 C 0.1724(2) 0.41879(14) 0.6538(4) 0.0230(5) Uani 1 1 d . . .
H5 H 0.156(3) 0.4501(17) 0.777(5) 0.028 Uiso 1 1 d R . .
C7 C 0.2467(2) 0.34188(15) 0.6890(4) 0.0253(6) Uani 1 1 d . . .
H7 H 0.254(3) 0.3294(18) 0.828(5) 0.030 Uiso 1 1 d R . .
C6 C 0.3608(2) 0.38158(15) 0.5981(4) 0.0252(6) Uani 1 1 d . . .
H6A H 0.408(3) 0.3518(17) 0.503(5) 0.030 Uiso 1 1 d R . .
H6B H 0.415(3) 0.4019(17) 0.710(5) 0.030 Uiso 1 1 d R . .
C8 C 0.2051(3) 0.26891(14) 0.5831(4) 0.0248(5) Uani 1 1 d . . .
H8A H 0.252(3) 0.2244(17) 0.632(5) 0.030 Uiso 1 1 d R . .
H8B H 0.115(3) 0.2608(17) 0.603(5) 0.030 Uiso 1 1 d R . .
C10 C 0.1345(2) 0.26858(13) 0.2377(4) 0.0185(5) Uani 1 1 d . . .
C11 C 0.1059(2) 0.20350(13) 0.1291(4) 0.0223(5) Uani 1 1 d . . .
H11 H 0.145(3) 0.1580(18) 0.147(5) 0.027 Uiso 1 1 d R . .
C16 C -0.1055(2) 0.41084(14) 0.0492(4) 0.0235(5) Uani 1 1 d . . .
H16A H -0.180(3) 0.4059(18) 0.112(5) 0.035 Uiso 1 1 d R . .
H16B H -0.113(3) 0.4211(19) -0.080(6) 0.035 Uiso 1 1 d R . .
H16C H -0.070(3) 0.4563(19) 0.117(5) 0.035 Uiso 1 1 d R . .

loop_
_atom_site_aniso_label
_atom_site_aniso_U_11
_atom_site_aniso_U_22
_atom_site_aniso_U_33
_atom_site_aniso_U_23
_atom_site_aniso_U_13
_atom_site_aniso_U_12
O17 0.0228(9) 0.0396(10) 0.0192(9) -0.0006(8) 0.0047(7) 0.0042(7)
O1S 0.071(2) 0.078(3) 0.043(2) 0.000 0.000 0.030(2)
O18 0.0227(8) 0.0245(8) 0.0204(9) 0.0009(7) 0.0010(8) -0.0012(6)
O9 0.0232(9) 0.0262(8) 0.0136(9) 0.0003(6) 0.0006(7) 0.0040(7)
N3 0.0195(9) 0.0206(9) 0.0128(10) -0.0014(7) -0.0011(8) 0.0019(8)
C12 0.0273(12) 0.0223(11) 0.0198(12) -0.0029(10) 0.0042(10) -0.0070(9)
C13 0.0213(11) 0.0294(11) 0.0154(12) -0.0013(10) 0.0010(10) -0.0067(10)
C14 0.0195(11) 0.0234(11) 0.0150(12) 0.0016(9) 0.0019(9) -0.0029(9)
C15 0.0217(11) 0.0213(11) 0.0113(12) -0.0001(8) 0.0039(9) -0.0021(9)
C2 0.0192(11) 0.0178(10) 0.0181(13) -0.0010(9) -0.0010(10) 0.0034(8)
C1 0.0224(11) 0.0249(11) 0.0211(14) -0.0056(9) -0.0058(10) 0.0030(9)
C19 0.0280(13) 0.0267(12) 0.0325(17) -0.0096(12) -0.0085(12) 0.0016(10)
C4 0.0266(13) 0.0227(10) 0.0160(12) -0.0011(10) 0.0009(10) 0.0067(9)
C5 0.0252(12) 0.0296(12) 0.0142(12) -0.0063(10) -0.0022(10) 0.0067(9)
C7 0.0275(12) 0.0335(13) 0.0148(14) -0.0001(10) -0.0048(10) 0.0085(11)
C6 0.0262(13) 0.0302(12) 0.0191(13) -0.0030(11) -0.0057(11) 0.0054(11)
C8 0.0317(13) 0.0292(12) 0.0136(12) 0.0048(10) 0.0002(10) 0.0075(11)
C10 0.0189(11) 0.0237(11) 0.0129(11) 0.0021(9) 0.0033(9) -0.0006(9)
C11 0.0268(12) 0.0206(11) 0.0193(13) 0.0008(9) 0.0067(10) 0.0002(10)
C16 0.0227(12) 0.0296(12) 0.0181(13) -0.0005(10) -0.0024(11) 0.0029(10)

loop_
_atom_type_symbol
_atom_type_description
_atom_type_scat_dispersion_real
_atom_type_scat_dispersion_imag
_atom_type_scat_source
C C 0.0181 0.0091 'International Tables Vol C Tables 4.2.6.8 and 6.1.1.4'
H H 0.0000 0.0000 'International Tables Vol C Tables 4.2.6.8 and 6.1.1.4'
N N 0.0311 0.0180 'International Tables Vol C Tables 4.2.6.8 and 6.1.1.4'
O O 0.0492 0.0322 'International Tables Vol C Tables 4.2.6.8 and 6.1.1.4'

loop_
_geom_angle_atom_site_label_1
_geom_angle_atom_site_label_2
_geom_angle_atom_site_label_3
_geom_angle
C10 O9 C8 118.20(19)
C2 N3 C15 119.09(19)
C2 N3 C4 112.32(19)
C4 N3 C15 118.15(19)
C13 C12 H12 120.5(19)
C13 C12 C11 120.8(2)
C11 C12 H12 118.7(19)
C12 C13 H13 121.2(18)
C12 C13 C14 121.1(2)
C14 C13 H13 117.7(18)
C13 C14 C16 120.8(2)
C15 C14 C13 117.3(2)
C15 C14 C16 121.9(2)
C14 C15 N3 124.3(2)
C14 C15 C10 121.9(2)
C10 C15 N3 113.7(2)
O18 C2 N3 123.9(2)
O18 C2 C1 127.0(2)
N3 C2 C1 109.2(2)
C2 C1 C5 101.99(19)
C2 C1 C6 109.01(19)
C19 C1 C2 112.8(2)
C19 C1 C5 121.6(2)
C19 C1 C6 118.5(2)
C5 C1 C6 89.91(19)
C1 C19 H19A 110(2)
C1 C19 H19B 110(2)
C1 C19 H19C 115(2)
H19A C19 H19B 112(3)
H19A C19 H19C 102(3)
H19B C19 H19C 107(3)
O17 C4 N3 123.2(2)
O17 C4 C5 130.1(2)
N3 C4 C5 106.4(2)
C1 C5 H5 116.7(17)
C1 C5 C7 88.56(19)
C4 C5 C1 107.3(2)
C4 C5 H5 115.4(18)
C4 C5 C7 110.2(2)
C7 C5 H5 115.5(17)
C5 C7 H7 112.2(19)
C6 C7 C5 88.48(19)
C6 C7 H7 114.7(19)
C8 C7 C5 119.1(2)
C8 C7 H7 106.5(19)
C8 C7 C6 115.5(2)
C1 C6 H6A 118.7(19)
C1 C6 H6B 109.8(17)
C7 C6 C1 89.69(19)
C7 C6 H6A 116.5(18)
C7 C6 H6B 109.6(18)
H6A C6 H6B 111(2)
O9 C8 C7 113.5(2)
O9 C8 H8A 102.5(18)
O9 C8 H8B 109.0(18)
C7 C8 H8A 110.6(18)
C7 C8 H8B 110.4(17)
H8A C8 H8B 111(3)
O9 C10 C15 119.6(2)
O9 C10 C11 120.5(2)
C11 C10 C15 119.8(2)
C12 C11 H11 118(2)
C10 C11 C12 118.9(2)
C10 C11 H11 123(2)
C14 C16 H16A 112(2)
C14 C16 H16B 108(2)
C14 C16 H16C 113.3(19)
H16A C16 H16B 113(3)
H16A C16 H16C 102(3)
H16B C16 H16C 108(3)

loop_
_geom_bond_atom_site_label_1
_geom_bond_atom_site_label_2
_geom_bond_distance
O17 C4 1.209(3)
O18 C2 1.207(3)
O9 C8 1.457(3)
O9 C10 1.380(3)
N3 C15 1.437(3)
N3 C2 1.402(3)
N3 C4 1.410(3)
C12 H12 0.95(3)
C12 C13 1.388(4)
C12 C11 1.390(4)
C13 H13 0.95(3)
C13 C14 1.397(3)
C14 C15 1.388(3)
C14 C16 1.504(3)
C15 C10 1.400(3)
C2 C1 1.522(3)
C1 C19 1.520(4)
C1 C5 1.544(4)
C1 C6 1.551(3)
C19 H19A 1.00(4)
C19 H19B 0.95(4)
C19 H19C 0.98(4)
C4 C5 1.487(4)
C5 H5 1.01(3)
C5 C7 1.586(3)
C7 H7 0.96(4)
C7 C6 1.548(4)
C7 C8 1.526(4)
C6 H6A 0.97(3)
C6 H6B 1.02(3)
C8 H8A 0.99(3)
C8 H8B 1.01(4)
C10 C11 1.384(3)
C11 H11 0.91(3)
C16 H16A 0.92(4)
C16 H16B 0.88(4)
C16 H16C 0.99(3)

loop_
_geom_torsion_atom_site_label_1
_geom_torsion_atom_site_label_2
_geom_torsion_atom_site_label_3
_geom_torsion_atom_site_label_4
_geom_torsion
O17 C4 C5 C1 -169.3(2)
O17 C4 C5 C7 95.7(3)
O18 C2 C1 C19 57.0(3)
O18 C2 C1 C5 -170.9(2)
O18 C2 C1 C6 -76.8(3)
O9 C10 C11 C12 -176.6(2)
N3 C15 C10 O9 -3.7(3)
N3 C15 C10 C11 -179.6(2)
N3 C2 C1 C19 -124.0(2)
N3 C2 C1 C5 8.1(2)
N3 C2 C1 C6 102.2(2)
N3 C4 C5 C1 17.0(2)
N3 C4 C5 C7 -78.0(2)
C12 C13 C14 C15 2.5(3)
C12 C13 C14 C16 -176.7(2)
C13 C12 C11 C10 -1.2(3)
C13 C14 C15 N3 179.1(2)
C13 C14 C15 C10 -4.5(3)
C14 C15 C10 O9 179.6(2)
C14 C15 C10 C11 3.7(3)
C15 N3 C2 O18 37.0(3)
C15 N3 C2 C1 -142.1(2)
C15 N3 C4 O17 -41.7(3)
C15 N3 C4 C5 132.5(2)
C15 C10 C11 C12 -0.7(3)
C2 N3 C15 C14 -123.1(2)
C2 N3 C15 C10 60.3(3)
C2 N3 C4 O17 173.6(2)
C2 N3 C4 C5 -12.1(2)
C2 C1 C5 C4 -15.1(2)
C2 C1 C5 C7 95.71(19)
C2 C1 C6 C7 -88.6(2)
C1 C5 C7 C6 13.76(18)
C1 C5 C7 C8 -104.8(2)
C19 C1 C5 C4 111.5(2)
C19 C1 C5 C7 -137.7(2)
C19 C1 C6 C7 140.6(2)
C4 N3 C15 C14 94.7(3)
C4 N3 C15 C10 -82.0(2)
C4 N3 C2 O18 -178.7(2)
C4 N3 C2 C1 2.2(2)
C4 C5 C7 C6 121.7(2)
C4 C5 C7 C8 3.2(3)
C5 C1 C6 C7 14.07(19)
C5 C7 C6 C1 -13.69(19)
C5 C7 C8 O9 73.1(3)
C6 C1 C5 C4 -124.5(2)
C6 C1 C5 C7 -13.73(18)
C6 C7 C8 O9 -30.3(3)
C8 O9 C10 C15 76.2(3)
C8 O9 C10 C11 -107.9(2)
C8 C7 C6 C1 108.0(2)
C10 O9 C8 C7 -114.5(2)
C11 C12 C13 C14 0.2(4)
C16 C14 C15 N3 -1.6(3)
C16 C14 C15 C10 174.8(2)
